data_4509334
loop_
_publ_author_name
'Santillan, Guillermo A.'
'Carrano, Carl J.'

_publ_section_title
;
 Self-Assembly of Silver(I) Coordination Polymers Formed through Hydrogen
 Bonding with Ditopic Heteroscorpionate Ligands
;
_journal_issue 3
_journal_name_full 'Crystal Growth &amp; Design'
_journal_page_first 1590
_journal_paper_doi 10.1021/cg801256h
_journal_volume 9
_journal_year 2009
_chemical_formula_sum 'C36 H38 Ag Cl N8 O8.5'
_chemical_formula_weight 862.06
_chemical_name_systematic
;

 ?

;
_space_group_IT_number 15
_symmetry_cell_setting monoclinic
_symmetry_space_group_name_Hall '-C 2yc'
_symmetry_space_group_name_H-M 'C 1 2/c 1'
_atom_sites_solution_hydrogens geom
_atom_sites_solution_primary direct
_atom_sites_solution_secondary difmap
_audit_creation_method SHELXL-97
_cell_angle_alpha 90.00
_cell_angle_beta 112.68(2)
_cell_angle_gamma 90.00
_cell_formula_units_Z 4
_cell_length_a 15.040(7)
_cell_length_b 22.925(7)
_cell_length_c 16.887(6)
_cell_measurement_reflns_used 9792
_cell_measurement_temperature 240(2)
_cell_measurement_theta_max 25.36
_cell_measurement_theta_min 2.47
_cell_volume 5372(4)
_computing_cell_refinement 'Bruker SMART'
_computing_data_collection 'Bruker SMART'
_computing_data_reduction 'Bruker SAINT'
_computing_molecular_graphics 'Bruker SHELXTL'
_computing_publication_material 'Bruker SHELXTL'
_computing_structure_refinement 'SHELXL-97 (Sheldrick, 1997)'
_computing_structure_solution 'SHELXS-97 (Sheldrick, 1990)'
_diffrn_ambient_temperature 240(2)
_diffrn_measured_fraction_theta_full 0.961
_diffrn_measured_fraction_theta_max 0.961
_diffrn_measurement_device_type 'CCD area detector'
_diffrn_measurement_method 'phi and omega scans'
_diffrn_radiation_monochromator graphite
_diffrn_radiation_source 'fine-focus sealed tube'
_diffrn_radiation_type MoK\a
_diffrn_radiation_wavelength 0.71073
_diffrn_reflns_av_R_equivalents 0.0585
_diffrn_reflns_av_sigmaI/netI 0.0661
_diffrn_reflns_limit_h_max 14
_diffrn_reflns_limit_h_min -22
_diffrn_reflns_limit_k_max 33
_diffrn_reflns_limit_k_min -31
_diffrn_reflns_limit_l_max 25
_diffrn_reflns_limit_l_min -20
_diffrn_reflns_number 53962
_diffrn_reflns_theta_full 32.13
_diffrn_reflns_theta_max 32.13
_diffrn_reflns_theta_min 2.61
_exptl_absorpt_coefficient_mu 0.470
_exptl_absorpt_correction_T_max 0.9545
_exptl_absorpt_correction_T_min 0.7050
_exptl_absorpt_correction_type multi-scan
_exptl_absorpt_process_details SADABS
_exptl_crystal_colour colorless
_exptl_crystal_density_diffrn 1.066
_exptl_crystal_density_meas ?
_exptl_crystal_density_method 'not measured'
_exptl_crystal_description block
_exptl_crystal_F_000 1768
_exptl_crystal_size_max 0.80
_exptl_crystal_size_mid 0.70
_exptl_crystal_size_min 0.10
_refine_diff_density_max 1.356
_refine_diff_density_min -0.434
_refine_diff_density_rms 0.169
_refine_ls_extinction_method none
_refine_ls_goodness_of_fit_ref 1.088
_refine_ls_hydrogen_treatment constr
_refine_ls_matrix_type full
_refine_ls_number_parameters 250
_refine_ls_number_reflns 9087
_refine_ls_number_restraints 0
_refine_ls_restrained_S_all 1.088
_refine_ls_R_factor_all 0.1500
_refine_ls_R_factor_gt 0.0711
_refine_ls_shift/su_max 0.000
_refine_ls_shift/su_mean 0.000
_refine_ls_structure_factor_coef Fsqd
_refine_ls_weighting_details 'calc w=1/[\s^2^(Fo^2^)+(0.1531P)^2^+0.4927P] where P=(Fo^2^+2Fc^2^)/3'
_refine_ls_weighting_scheme calc
_refine_ls_wR_factor_gt 0.2297
_refine_ls_wR_factor_ref 0.2769
_reflns_number_gt 4482
_reflns_number_total 9087
_reflns_threshold_expression >2sigma(I)
_cod_data_source_file cg801256hsup1.cif
_cod_data_source_block gs98a
_cod_depositor_comments
;
The following automatic conversions were performed:

'_symmetry_cell_setting' value 'Monoclinic' changed to 'monoclinic'
according to /home/saulius/struct/CIF-dictionaries/cif_core.dic
dictionary named 'cif_core.dic' version 2.4.2 from 2011-04-26.

Automatic conversion script
Id: cif_fix_values 1891 2012-01-12 08:04:46Z andrius 

The following automatic conversions were performed:

'_exptl_crystal_density_meas' value 'not measured' was changed to '?'
- the value is perceived as not measured.

Automatic conversion script
Id: cif_fix_values 3008 2015-01-20 13:52:24Z robertas 
;
_cod_original_cell_volume 5372(3)
_cod_original_sg_symbol_H-M C2/c
_cod_original_formula_sum 'C36 H38 Ag Cl N8 O8.50'
_cod_database_code 4509334

loop_
_symmetry_equiv_pos_as_xyz
'x, y, z'
'-x, y, -z+1/2'
'x+1/2, y+1/2, z'
'-x+1/2, y+1/2, -z+1/2'
'-x, -y, -z'
'x, -y, z-1/2'
'-x+1/2, -y+1/2, -z'
'x+1/2, -y+1/2, z-1/2'

loop_
_atom_site_label
_atom_site_type_symbol
_atom_site_fract_x
_atom_site_fract_y
_atom_site_fract_z
_atom_site_U_iso_or_equiv
_atom_site_adp_type
_atom_site_occupancy
_atom_site_symmetry_multiplicity
_atom_site_calc_flag
_atom_site_refinement_flags
Ag1 Ag 0.0000 0.01037(2) 0.7500 0.0553(2) Uani 1 2 d S
N1 N -0.1299(2) 0.03150(16) 0.63471(19) 0.0453(7) Uani 1 1 d .
N2 N -0.2219(2) 0.01979(14) 0.62461(19) 0.0434(7) Uani 1 1 d .
N3 N -0.1032(2) -0.05330(15) 0.7920(2) 0.0468(7) Uani 1 1 d .
N4 N -0.1960(2) -0.05315(14) 0.7338(2) 0.0449(7) Uani 1 1 d .
O1 O -0.2179(4) 0.23969(14) 0.9150(3) 0.0870(13) Uani 1 1 d .
O2 O -0.2468(3) 0.17347(14) 1.0000(2) 0.0761(10) Uani 1 1 d .
C1 C -0.3929(4) 0.0339(4) 0.5194(4) 0.0937(19) Uani 1 1 d .
H1A H -0.4248 0.0506 0.4626 0.141 Uiso 1 1 calc R
H1B H -0.4132 0.0545 0.5597 0.141 Uiso 1 1 calc R
H1C H -0.4099 -0.0070 0.5181 0.141 Uiso 1 1 calc R
C2 C -0.2846(3) 0.0396(2) 0.5470(2) 0.0558(10) Uani 1 1 d .
C3 C -0.2326(3) 0.0623(2) 0.5056(2) 0.0580(11) Uani 1 1 d .
H3A H -0.2561 0.0790 0.4505 0.070 Uiso 1 1 calc R
C4 C -0.1365(3) 0.0561(2) 0.5610(2) 0.0523(9) Uani 1 1 d .
C5 C -0.0474(4) 0.0727(3) 0.5479(4) 0.0840(17) Uani 1 1 d .
H5A H 0.0086 0.0628 0.5987 0.126 Uiso 1 1 calc R
H5B H -0.0479 0.1143 0.5374 0.126 Uiso 1 1 calc R
H5C H -0.0449 0.0517 0.4989 0.126 Uiso 1 1 calc R
C6 C -0.3313(4) -0.1211(2) 0.6537(4) 0.0840(17) Uani 1 1 d .
H6A H -0.3639 -0.0847 0.6307 0.126 Uiso 1 1 calc R
H6B H -0.3671 -0.1422 0.6815 0.126 Uiso 1 1 calc R
H6C H -0.3273 -0.1445 0.6073 0.126 Uiso 1 1 calc R
C7 C -0.2338(4) -0.10874(19) 0.7164(3) 0.0598(12) Uani 1 1 d .
C8 C -0.1609(4) -0.1452(2) 0.7660(4) 0.0734(15) Uani 1 1 d .
H8A H -0.1635 -0.1861 0.7685 0.088 Uiso 1 1 calc R
C9 C -0.0821(3) -0.1095(2) 0.8120(3) 0.0575(11) Uani 1 1 d .
C10 C 0.0157(4) -0.1271(3) 0.8728(4) 0.0821(17) Uani 1 1 d .
H10A H 0.0550 -0.0926 0.8941 0.123 Uiso 1 1 calc R
H10B H 0.0454 -0.1520 0.8434 0.123 Uiso 1 1 calc R
H10C H 0.0104 -0.1483 0.9206 0.123 Uiso 1 1 calc R
C11 C -0.2439(3) 0.00137(16) 0.6977(3) 0.0411(8) Uani 1 1 d .
H11A H -0.3139 -0.0069 0.6747 0.049 Uiso 1 1 calc R
C12 C -0.2267(2) 0.04989(16) 0.7646(2) 0.0387(7) Uani 1 1 d .
C13 C -0.2108(3) 0.10733(19) 0.7474(3) 0.0522(10) Uani 1 1 d .
H13A H -0.2012 0.1162 0.6970 0.063 Uiso 1 1 calc R
C14 C -0.2089(3) 0.15119(19) 0.8033(3) 0.0565(11) Uani 1 1 d .
H14A H -0.1989 0.1899 0.7903 0.068 Uiso 1 1 calc R
C15 C -0.2216(3) 0.13916(17) 0.8787(2) 0.0466(8) Uani 1 1 d .
C16 C -0.2354(3) 0.08078(18) 0.8969(3) 0.0518(10) Uani 1 1 d .
H16A H -0.2432 0.0716 0.9481 0.062 Uiso 1 1 calc R
C17 C -0.2374(3) 0.03662(18) 0.8400(2) 0.0479(9) Uani 1 1 d .
H17A H -0.2461 -0.0023 0.8530 0.057 Uiso 1 1 calc R
C18 C -0.2290(3) 0.18672(18) 0.9337(3) 0.0540(10) Uani 1 1 d .
Cl1 Cl -0.5000 -0.03726(9) 0.7500 0.0619(4) Uani 1 2 d S
O3 O -0.5761(3) -0.0727(2) 0.6958(3) 0.1106(16) Uani 1 1 d .
O4 O -0.4667(4) -0.00317(19) 0.6976(3) 0.0954(14) Uani 1 1 d .
O5 O -0.5000 0.1384(8) 0.7500 0.47(4) Uani 0.50 2 d SP

loop_
_atom_site_aniso_label
_atom_site_aniso_U_11
_atom_site_aniso_U_22
_atom_site_aniso_U_33
_atom_site_aniso_U_23
_atom_site_aniso_U_13
_atom_site_aniso_U_12
Ag1 0.0375(2) 0.0691(4) 0.0573(3) 0.000 0.0162(2) 0.000
N1 0.0398(16) 0.062(2) 0.0395(16) -0.0013(14) 0.0215(13) 0.0009(14)
N2 0.0379(15) 0.056(2) 0.0372(15) -0.0082(13) 0.0158(13) -0.0037(13)
N3 0.0521(18) 0.053(2) 0.0437(16) 0.0019(14) 0.0281(15) 0.0038(15)
N4 0.0507(18) 0.0434(17) 0.0498(17) -0.0079(14) 0.0295(15) -0.0060(14)
O1 0.155(4) 0.049(2) 0.095(3) -0.0149(18) 0.091(3) -0.009(2)
O2 0.135(3) 0.0525(18) 0.067(2) -0.0038(15) 0.068(2) 0.0055(19)
C1 0.046(3) 0.166(6) 0.058(3) -0.003(4) 0.007(2) -0.009(3)
C2 0.051(2) 0.077(3) 0.0309(18) -0.0116(18) 0.0057(16) 0.000(2)
C3 0.064(3) 0.075(3) 0.0326(18) -0.0035(18) 0.0170(18) 0.008(2)
C4 0.062(2) 0.061(3) 0.042(2) -0.0013(18) 0.0288(18) 0.0030(19)
C5 0.087(4) 0.114(5) 0.077(3) 0.012(3) 0.061(3) -0.006(3)
C6 0.080(3) 0.062(3) 0.128(5) -0.042(3) 0.059(3) -0.029(3)
C7 0.075(3) 0.044(2) 0.084(3) -0.023(2) 0.057(3) -0.016(2)
C8 0.100(4) 0.043(2) 0.108(4) -0.003(3) 0.074(4) -0.003(3)
C9 0.074(3) 0.058(3) 0.058(2) 0.010(2) 0.045(2) 0.015(2)
C10 0.098(4) 0.091(4) 0.079(3) 0.030(3) 0.057(3) 0.048(3)
C11 0.0357(17) 0.051(2) 0.0400(18) -0.0103(14) 0.0179(14) -0.0077(14)
C12 0.0345(16) 0.046(2) 0.0395(17) -0.0032(15) 0.0184(14) -0.0008(14)
C13 0.070(3) 0.050(2) 0.051(2) -0.0037(18) 0.039(2) -0.0030(19)
C14 0.084(3) 0.043(2) 0.059(2) -0.0046(18) 0.046(2) -0.004(2)
C15 0.056(2) 0.045(2) 0.0456(19) -0.0028(16) 0.0277(17) 0.0022(17)
C16 0.073(3) 0.048(2) 0.046(2) 0.0003(17) 0.036(2) -0.0001(19)
C17 0.064(2) 0.043(2) 0.046(2) -0.0027(16) 0.0322(19) -0.0015(18)
C18 0.076(3) 0.044(2) 0.055(2) -0.0028(18) 0.040(2) 0.0034(19)
Cl1 0.0466(7) 0.0951(12) 0.0442(7) 0.000 0.0178(6) 0.000
O3 0.100(3) 0.138(4) 0.076(3) 0.000(3) 0.014(2) -0.049(3)
O4 0.088(3) 0.134(4) 0.081(3) 0.001(2) 0.051(3) -0.023(2)
O5 0.074(11) 0.056(10) 1.10(10) 0.000 0.04(3) 0.000

loop_
_atom_type_symbol
_atom_type_description
_atom_type_scat_dispersion_real
_atom_type_scat_dispersion_imag
_atom_type_scat_source
C C 0.0033 0.0016 'International Tables Vol C Tables 4.2.6.8 and 6.1.1.4'
H H 0.0000 0.0000 'International Tables Vol C Tables 4.2.6.8 and 6.1.1.4'
N N 0.0061 0.0033 'International Tables Vol C Tables 4.2.6.8 and 6.1.1.4'
O O 0.0106 0.0060 'International Tables Vol C Tables 4.2.6.8 and 6.1.1.4'
Cl Cl 0.1484 0.1585 'International Tables Vol C Tables 4.2.6.8 and 6.1.1.4'
Ag Ag -0.8971 1.1015 'International Tables Vol C Tables 4.2.6.8 and 6.1.1.4'

loop_
_geom_angle_atom_site_label_1
_geom_angle_atom_site_label_2
_geom_angle_atom_site_label_3
_geom_angle
_geom_angle_site_symmetry_1
_geom_angle_site_symmetry_3
N1 Ag1 N1 154.74(19) 2_556 .
N1 Ag1 N3 108.73(11) 2_556 .
N1 Ag1 N3 86.67(12) . .
N1 Ag1 N3 86.67(12) 2_556 2_556
N1 Ag1 N3 108.73(11) . 2_556
N3 Ag1 N3 106.08(16) . 2_556
C4 N1 N2 105.1(3) . .
C4 N1 Ag1 129.5(3) . .
N2 N1 Ag1 125.4(2) . .
N1 N2 C2 110.4(3) . .
N1 N2 C11 120.3(3) . .
C2 N2 C11 127.7(3) . .
C9 N3 N4 105.2(3) . .
C9 N3 Ag1 122.4(3) . .
N4 N3 Ag1 112.4(2) . .
N3 N4 C7 112.0(4) . .
N3 N4 C11 120.6(3) . .
C7 N4 C11 127.4(4) . .
C3 C2 N2 107.8(4) . .
C3 C2 C1 130.3(4) . .
N2 C2 C1 122.0(4) . .
C2 C3 C4 105.8(4) . .
N1 C4 C3 110.8(3) . .
N1 C4 C5 119.9(4) . .
C3 C4 C5 129.4(4) . .
C8 C7 N4 105.5(4) . .
C8 C7 C6 131.4(4) . .
N4 C7 C6 123.1(5) . .
C7 C8 C9 106.6(4) . .
N3 C9 C8 110.8(4) . .
N3 C9 C10 120.7(5) . .
C8 C9 C10 128.5(5) . .
N4 C11 N2 111.6(3) . .
N4 C11 C12 113.4(3) . .
N2 C11 C12 112.6(3) . .
C17 C12 C13 119.5(3) . .
C17 C12 C11 118.3(3) . .
C13 C12 C11 121.8(3) . .
C14 C13 C12 120.7(4) . .
C13 C14 C15 120.8(4) . .
C14 C15 C16 118.3(4) . .
C14 C15 C18 120.4(4) . .
C16 C15 C18 121.1(3) . .
C17 C16 C15 120.6(3) . .
C12 C17 C16 120.0(4) . .
O1 C18 O2 121.9(4) . .
O1 C18 C15 120.1(4) . .
O2 C18 C15 118.0(4) . .
O4 Cl1 O4 112.6(4) 2_456 .
O4 Cl1 O3 109.3(3) 2_456 .
O4 Cl1 O3 107.9(3) . .
O4 Cl1 O3 107.9(3) 2_456 2_456
O4 Cl1 O3 109.3(3) . 2_456
O3 Cl1 O3 109.8(5) . 2_456

loop_
_geom_bond_atom_site_label_1
_geom_bond_atom_site_label_2
_geom_bond_distance
_geom_bond_site_symmetry_2
Ag1 N1 2.215(3) 2_556
Ag1 N1 2.215(3) .
Ag1 N3 2.428(3) .
Ag1 N3 2.428(3) 2_556
N1 C4 1.335(5) .
N1 N2 1.355(4) .
N2 C2 1.363(5) .
N2 C11 1.457(5) .
N3 C9 1.339(6) .
N3 N4 1.363(5) .
N4 C7 1.380(5) .
N4 C11 1.454(5) .
O1 C18 1.282(5) .
O2 C18 1.284(5) .
C1 C2 1.517(6) .
C2 C3 1.340(6) .
C3 C4 1.393(6) .
C4 C5 1.490(6) .
C6 C7 1.468(7) .
C7 C8 1.376(7) .
C8 C9 1.404(7) .
C9 C10 1.489(7) .
C11 C12 1.535(5) .
C12 C17 1.378(5) .
C12 C13 1.389(6) .
C13 C14 1.372(6) .
C14 C15 1.386(5) .
C15 C16 1.406(6) .
C15 C18 1.464(5) .
C16 C17 1.388(5) .
Cl1 O4 1.409(4) 2_456
Cl1 O4 1.409(4) .
Cl1 O3 1.415(4) .
Cl1 O3 1.415(4) 2_456
